data_2100324
loop_
_publ_author_name
'Nowell, Harriott'
'Price, Sarah L.'

_publ_section_title
;
 Validation of a search technique for crystal structure prediction
 of flexible molecules by application to piracetam
;
_journal_issue 5
_journal_name_full
;
 Acta Crystallographica, Section B: Structural Science
;
_journal_page_first 558
_journal_page_last 568
_journal_paper_doi 10.1107/s0108768105018549
_journal_volume 61
_journal_year 2005
_chemical_formula_sum 'C6 H10 N2 O2'
_space_group_IT_number 14
_symmetry_cell_setting monoclinic
_symmetry_space_group_name_Hall '-P 2yn'
_symmetry_space_group_name_H-M 'P 1 21/n 1'
_cell_angle_alpha 90
_cell_angle_beta 92.0581
_cell_angle_gamma 90
_cell_formula_units_Z 4
_cell_length_a 6.4497
_cell_length_b 6.3318
_cell_length_c 17.2165
_cell_volume 702.638
_cod_duplicate_entry 2100179
_cod_depositor_comments
;
 Marking structure as being theoretically determined.

 Antanas Vaitkus,
 2017-08-05

 Adding the _cell_formula_units_Z data item.

 Antanas Vaitkus,
 2017-08-05
;
_cod_original_sg_symbol_H-M 'P 21/n'
_cod_original_formula_sum 'C6 N2 O2 H10'
_cod_struct_determination_method theoretical
_cod_database_code 2100324

loop_
_symmetry_equiv_pos_site_id
_symmetry_equiv_pos_as_xyz
1 x,y,z
2 1/2-x,1/2+y,1/2-z
3 -x,-y,-z
4 1/2+x,1/2-y,1/2+z

loop_
_atom_site_label
_atom_site_fract_x
_atom_site_fract_y
_atom_site_fract_z
_atom_site_type_symbol
C1 -0.00103124 0.570746 0.831036 C
C2 -0.119166 0.396453 0.871068 C
C3 0.0457434 0.228638 0.889408 C
C4 0.246342 0.357577 0.899122 C
C5 0.357439 0.692314 0.830575 C
C6 0.427174 0.808357 0.904923 C
N1 0.206902 0.532443 0.84577 N
N2 0.611964 0.911161 0.900212 N
O1 -0.072466 0.720237 0.793357 O
O2 0.322489 0.811357 0.963106 O
H1 -0.179912 0.463832 0.92404 H
H2 -0.249923 0.342587 0.83463 H
H3 0.0577228 0.121301 0.840257 H
H4 0.0152454 0.135458 0.940872 H
H5 0.27114 0.415477 0.958533 H
H6 0.383362 0.269284 0.882637 H
H7 0.282083 0.805105 0.79072 H
H8 0.491108 0.624132 0.802252 H
H9 0.663263 0.996595 0.946236 H
H10 0.700093 0.90091 0.853503 H
